data_4350431
loop_
_publ_author_name
'Nelson, Kendric J.'
'Giles, Ian D.'
'Troff, Shayla A.'
'Arif, Atta M.'
'Miller, Joel S.'

_publ_section_title
;
 Solvent-enhanced magnetic ordering temperature for mixed-valent chromium
 hexacyanovanadate(II), Cr(II)0.5Cr(III)[V(II)(CN)6].zMeCN, magnetic
 materials.
;
_journal_issue 22
_journal_name_full 'Inorganic chemistry'
_journal_page_first 8922
_journal_page_last 8929
_journal_paper_doi 10.1021/ic0608896
_journal_volume 45
_journal_year 2006
_chemical_formula_sum 'C38 H72 N13 V'
_chemical_formula_weight 762.03
_space_group_IT_number 15
_space_group_name_Hall '-C 2yc'
_space_group_name_H-M_alt 'C 1 2/c 1'
_symmetry_cell_setting monoclinic
_symmetry_space_group_name_H-M 'C 1 2/c 1'
_atom_sites_solution_hydrogens geom
_atom_sites_solution_primary direct
_atom_sites_solution_secondary difmap
_audit_creation_method SHELXL-97
_cell_angle_alpha 90.00
_cell_angle_beta 130.270(2)
_cell_angle_gamma 90.00
_cell_formula_units_Z 4
_cell_length_a 27.0991(14)
_cell_length_b 12.2152(6)
_cell_length_c 18.0266(8)
_cell_measurement_reflns_used 4790
_cell_measurement_temperature 150(1)
_cell_measurement_theta_max 27.485
_cell_measurement_theta_min 1.018
_cell_volume 4553.0(4)
_computing_cell_refinement DENZO-SMN
_computing_data_collection 'Nonius COLLECT'
_computing_data_reduction DENZO-SMN
_computing_molecular_graphics 'WinGX, Ortep3'
_computing_structure_refinement 'SHELXL-97 (Sheldrick, 1997)'
_computing_structure_solution SIR97
_diffrn_ambient_temperature 150(1)
_diffrn_measured_fraction_theta_full 0.996
_diffrn_measured_fraction_theta_max 0.996
_diffrn_measurement_device_type 'Nonius KappaCCD Diffractometer'
_diffrn_measurement_method 'Phi plus Omega scan'
_diffrn_radiation_monochromator graphite
_diffrn_radiation_source 'fine-focus sealed tube'
_diffrn_radiation_type MoK\a
_diffrn_radiation_wavelength 0.71073
_diffrn_reflns_av_R_equivalents 0.0336
_diffrn_reflns_av_sigmaI/netI 0.0524
_diffrn_reflns_limit_h_max 35
_diffrn_reflns_limit_h_min -33
_diffrn_reflns_limit_k_max 14
_diffrn_reflns_limit_k_min -15
_diffrn_reflns_limit_l_max 23
_diffrn_reflns_limit_l_min -23
_diffrn_reflns_number 9022
_diffrn_reflns_theta_full 27.49
_diffrn_reflns_theta_max 27.49
_diffrn_reflns_theta_min 2.01
_exptl_absorpt_coefficient_mu 0.258
_exptl_absorpt_correction_T_max 0.9383
_exptl_absorpt_correction_T_min 0.9151
_exptl_absorpt_correction_type multi-scan
_exptl_absorpt_process_details 'DENZO-SMN (Otwinowski & Minor, 1997)'
_exptl_crystal_colour green
_exptl_crystal_density_diffrn 1.112
_exptl_crystal_density_method 'not measured'
_exptl_crystal_description prism
_exptl_crystal_F_000 1656
_exptl_crystal_size_max 0.35
_exptl_crystal_size_mid 0.35
_exptl_crystal_size_min 0.25
_refine_diff_density_max 0.833
_refine_diff_density_min -0.355
_refine_diff_density_rms 0.056
_refine_ls_extinction_method none
_refine_ls_goodness_of_fit_ref 1.028
_refine_ls_hydrogen_treatment mixed
_refine_ls_matrix_type full
_refine_ls_number_parameters 276
_refine_ls_number_reflns 5207
_refine_ls_number_restraints 0
_refine_ls_restrained_S_all 1.028
_refine_ls_R_factor_all 0.1271
_refine_ls_R_factor_gt 0.0736
_refine_ls_shift/su_max 0.000
_refine_ls_shift/su_mean 0.000
_refine_ls_structure_factor_coef Fsqd
_refine_ls_weighting_details 'calc w=1/[\s^2^(Fo^2^)+(0.1035P)^2^+5.9048P] where P=(Fo^2^+2Fc^2^)/3'
_refine_ls_weighting_scheme calc
_refine_ls_wR_factor_gt 0.1867
_refine_ls_wR_factor_ref 0.2254
_reflns_number_gt 3159
_reflns_number_total 5207
_reflns_threshold_expression >2sigma(I)
_cod_data_source_file ic0608896si20060522_034224.cif
_cod_data_source_block jsm045
_cod_depositor_comments
;
The following automatic conversions were performed:

data item '_exptl_absorpt_correction_type' value 'Multi-scan' was
changed to 'multi-scan' in accordance with the
/home/saulius/struct/COD-crude-data/automatic-downloads/DataCite-retrospective/ACS/depositions/lib/dictionaries/cif_core.dic
dictionary named 'cif_core.dic' version 2.4.2 last updated on
2011-04-26.

Automatic conversion script
Id: cif_fix_values 6909 2019-04-08 15:41:33Z antanas 
;
_cod_original_sg_symbol_H-M C2/c
_cod_database_code 4350431

loop_
_symmetry_equiv_pos_as_xyz
'x, y, z'
'-x, y, -z+1/2'
'x+1/2, y+1/2, z'
'-x+1/2, y+1/2, -z+1/2'
'-x, -y, -z'
'x, -y, z-1/2'
'-x+1/2, -y+1/2, -z'
'x+1/2, -y+1/2, z-1/2'

loop_
_atom_site_label
_atom_site_type_symbol
_atom_site_fract_x
_atom_site_fract_y
_atom_site_fract_z
_atom_site_U_iso_or_equiv
_atom_site_adp_type
_atom_site_occupancy
_atom_site_symmetry_multiplicity
_atom_site_calc_flag
_atom_site_refinement_flags
_atom_site_disorder_assembly
_atom_site_disorder_group
V V 0.2500 0.2500 0.0000 0.0542(3) Uani 1 2 d S . .
N1 N 0.34927(14) 0.1850(3) 0.23130(19) 0.0601(7) Uani 1 1 d . . .
N2 N 0.13316(17) 0.2395(3) 0.0053(2) 0.0740(9) Uani 1 1 d . . .
N3 N 0.22496(16) -0.0097(3) -0.0659(2) 0.0673(8) Uani 1 1 d . . .
N4 N 0.24627(13) 0.3826(2) 0.31141(17) 0.0522(7) Uani 1 1 d . . .
N5 N 0.5000 0.4615(3) 0.2500 0.0396(7) Uani 1 2 d S . .
N6 N -0.0008(3) 0.4408(3) 0.3593(3) 0.1075(15) Uani 1 1 d . . .
N7 N 0.0296(2) 0.8267(4) -0.0249(3) 0.1072(14) Uani 1 1 d . . .
C1 C 0.31568(14) 0.2072(3) 0.1509(2) 0.0460(7) Uani 1 1 d . . .
C2 C 0.17397(14) 0.2455(3) 0.00218(19) 0.0441(7) Uani 1 1 d . . .
C3 C 0.23431(16) 0.0803(3) -0.0424(2) 0.0503(8) Uani 1 1 d . . .
C4 C 0.28205(17) 0.4884(3) 0.3627(3) 0.0564(8) Uani 1 1 d . . .
H4A H 0.2507 0.5496 0.3316 0.068 Uiso 1 1 calc R . .
H4B H 0.3005 0.4839 0.4312 0.068 Uiso 1 1 calc R . .
C5 C 0.3360(2) 0.5133(4) 0.3609(4) 0.1000(16) Uani 1 1 d . . .
H5A H 0.3671 0.4528 0.3911 0.150 Uiso 1 1 calc R . .
H5B H 0.3578 0.5810 0.3971 0.150 Uiso 1 1 calc R . .
H5C H 0.3179 0.5223 0.2935 0.150 Uiso 1 1 calc R . .
C6 C 0.2924(2) 0.2865(3) 0.3611(3) 0.0761(11) Uani 1 1 d . . .
H6A H 0.2689 0.2194 0.3233 0.091 Uiso 1 1 calc R . .
H6B H 0.3278 0.2980 0.3594 0.091 Uiso 1 1 calc R . .
C7 C 0.3218(2) 0.2676(4) 0.4653(3) 0.0875(13) Uani 1 1 d . . .
H7A H 0.3463 0.3326 0.5042 0.131 Uiso 1 1 calc R . .
H7B H 0.3508 0.2042 0.4915 0.131 Uiso 1 1 calc R . .
H7C H 0.2873 0.2538 0.4680 0.131 Uiso 1 1 calc R . .
C8 C 0.2206(3) 0.3819(4) 0.2082(3) 0.0959(16) Uani 1 1 d . . .
H8A H 0.1988 0.3110 0.1779 0.115 Uiso 1 1 calc R . .
H8B H 0.2575 0.3874 0.2092 0.115 Uiso 1 1 calc R . .
C9 C 0.1727(2) 0.4751(4) 0.1452(3) 0.0879(14) Uani 1 1 d . . .
H9A H 0.1351 0.4686 0.1416 0.132 Uiso 1 1 calc R . .
H9B H 0.1585 0.4704 0.0796 0.132 Uiso 1 1 calc R . .
H9C H 0.1940 0.5458 0.1743 0.132 Uiso 1 1 calc R . .
C10 C 0.19297(19) 0.3761(3) 0.3166(3) 0.0726(10) Uani 1 1 d . . .
H10A H 0.1645 0.4406 0.2827 0.087 Uiso 1 1 calc R . .
H10B H 0.2126 0.3809 0.3857 0.087 Uiso 1 1 calc R . .
C11 C 0.1515(3) 0.2733(4) 0.2730(5) 0.127(2) Uani 1 1 d . . .
H11A H 0.1418 0.2558 0.2117 0.190 Uiso 1 1 calc R . .
H11B H 0.1110 0.2858 0.2606 0.190 Uiso 1 1 calc R . .
H11C H 0.1749 0.2122 0.3185 0.190 Uiso 1 1 calc R . .
C12 C 0.4923(3) 0.4604(5) 0.1519(4) 0.0445(13) Uani 0.50 1 d P A -1
H12A H 0.4660 0.3959 0.1122 0.053 Uiso 0.50 1 calc PR A -1
H12B H 0.4680 0.5266 0.1132 0.053 Uiso 0.50 1 calc PR A -1
C13 C 0.5549(5) 0.4568(11) 0.1697(6) 0.066(3) Uani 0.50 1 d P A -1
H13A H 0.5822 0.5186 0.2111 0.099 Uiso 0.50 1 calc PR A -1
H13B H 0.5456 0.4616 0.1075 0.099 Uiso 0.50 1 calc PR A -1
H13C H 0.5775 0.3880 0.2022 0.099 Uiso 0.50 1 calc PR A -1
C14 C 0.5372(3) 0.3630(4) 0.3061(4) 0.0425(13) Uani 0.50 1 d P A -1
H14A H 0.5464 0.3641 0.3689 0.051 Uiso 0.50 1 calc PR A -1
H14B H 0.5791 0.3641 0.3203 0.051 Uiso 0.50 1 calc PR A -1
C15 C 0.5000 0.2534(4) 0.2500 0.0600(12) Uani 1 2 d S A -1
H15A H 0.4589 0.2510 0.2372 0.090 Uiso 0.50 1 calc PR A -1
H15B H 0.5266 0.1903 0.2898 0.090 Uiso 0.50 1 calc PR A -1
H15C H 0.4915 0.2513 0.1883 0.090 Uiso 0.50 1 calc PR A -1
C12' C 0.4310(3) 0.4610(5) 0.2065(4) 0.0420(13) Uani 0.50 1 d P A -1
H12C H 0.4091 0.3953 0.1652 0.050 Uiso 0.50 1 calc PR A -1
H12D H 0.4088 0.5266 0.1651 0.050 Uiso 0.50 1 calc PR A -1
C13' C 0.4267(5) 0.4609(9) 0.2868(6) 0.051(2) Uani 0.50 1 d P A -1
H13D H 0.4512 0.3987 0.3304 0.076 Uiso 0.50 1 calc PR A -1
H13E H 0.3813 0.4546 0.2579 0.076 Uiso 0.50 1 calc PR A -1
H13F H 0.4448 0.5292 0.3239 0.076 Uiso 0.50 1 calc PR A -1
C14' C 0.5378(3) 0.5608(4) 0.3056(4) 0.0400(12) Uani 0.50 1 d P A -1
H14C H 0.5791 0.5597 0.3180 0.048 Uiso 0.50 1 calc PR A -1
H14D H 0.5481 0.5597 0.3693 0.048 Uiso 0.50 1 calc PR A -1
C15' C 0.5000 0.6709(4) 0.2500 0.0711(15) Uani 1 2 d S A -1
H15D H 0.4934 0.6760 0.1899 0.107 Uiso 0.50 1 calc PR A -1
H15E H 0.5254 0.7338 0.2916 0.107 Uiso 0.50 1 calc PR A -1
H15F H 0.4580 0.6706 0.2343 0.107 Uiso 0.50 1 calc PR A -1
C16 C 0.0453(3) 0.4664(3) 0.3701(3) 0.0811(13) Uani 1 1 d . . .
C17 C 0.1011(2) 0.5020(4) 0.3767(3) 0.0874(13) Uani 1 1 d . . .
H17A H 0.0901 0.4913 0.3136 0.131 Uiso 1 1 calc R . .
H17B H 0.1394 0.4584 0.4262 0.131 Uiso 1 1 calc R . .
H17C H 0.1102 0.5797 0.3945 0.131 Uiso 1 1 calc R . .
C18 C 0.01855(18) 0.7555(3) 0.0021(2) 0.0613(9) Uani 1 1 d . . .
C19 C 0.00423(17) 0.6665(3) 0.0373(2) 0.0573(8) Uani 1 1 d . . .
H19A H 0.0413 0.6536 0.1061 0.086 Uiso 1 1 calc R . .
H19B H -0.0045 0.6004 -0.0002 0.086 Uiso 1 1 calc R . .
H19C H -0.0339 0.6848 0.0302 0.086 Uiso 1 1 calc R . .

loop_
_atom_site_aniso_label
_atom_site_aniso_U_11
_atom_site_aniso_U_22
_atom_site_aniso_U_33
_atom_site_aniso_U_23
_atom_site_aniso_U_13
_atom_site_aniso_U_12
V 0.0720(6) 0.0449(4) 0.0318(4) -0.0082(3) 0.0273(4) -0.0228(4)
N1 0.0609(17) 0.0703(19) 0.0401(15) -0.0033(13) 0.0286(14) -0.0146(15)
N2 0.069(2) 0.091(3) 0.0585(18) -0.0064(16) 0.0394(17) -0.0050(17)
N3 0.086(2) 0.0550(19) 0.0541(16) -0.0122(14) 0.0422(17) -0.0190(16)
N4 0.0701(17) 0.0393(14) 0.0384(13) -0.0048(11) 0.0311(13) 0.0056(12)
N5 0.0360(17) 0.0345(17) 0.0384(17) 0.000 0.0196(15) 0.000
N6 0.175(5) 0.086(3) 0.126(4) -0.007(2) 0.127(4) -0.018(3)
N7 0.138(4) 0.090(3) 0.084(3) 0.002(2) 0.068(3) -0.037(3)
C1 0.0495(17) 0.0490(16) 0.0387(15) -0.0093(13) 0.0280(15) -0.0174(14)
C2 0.0363(14) 0.0650(19) 0.0320(13) -0.0122(13) 0.0226(12) -0.0148(14)
C3 0.0600(19) 0.0522(19) 0.0358(14) -0.0052(14) 0.0297(15) -0.0148(15)
C4 0.065(2) 0.0463(18) 0.061(2) -0.0074(15) 0.0427(18) -0.0003(16)
C5 0.089(3) 0.091(3) 0.152(5) 0.029(3) 0.092(4) 0.017(3)
C6 0.092(3) 0.051(2) 0.058(2) -0.0039(17) 0.037(2) 0.016(2)
C7 0.091(3) 0.072(3) 0.060(2) 0.016(2) 0.031(2) 0.009(2)
C8 0.137(4) 0.089(3) 0.049(2) 0.003(2) 0.054(3) 0.044(3)
C9 0.120(4) 0.075(3) 0.049(2) 0.0103(19) 0.045(2) 0.025(3)
C10 0.064(2) 0.066(2) 0.070(2) -0.0004(19) 0.035(2) -0.0129(19)
C11 0.090(3) 0.074(3) 0.127(5) 0.011(3) 0.030(3) -0.027(3)
C12 0.050(3) 0.051(3) 0.034(3) -0.006(2) 0.028(3) -0.007(3)
C13 0.064(7) 0.091(7) 0.057(6) -0.032(7) 0.046(6) -0.029(6)
C14 0.044(3) 0.035(3) 0.038(3) 0.006(2) 0.022(3) 0.008(2)
C15 0.084(3) 0.036(2) 0.067(3) 0.000 0.052(3) 0.000
C12' 0.030(3) 0.053(3) 0.034(3) -0.006(2) 0.017(2) -0.003(2)
C13' 0.046(5) 0.067(5) 0.044(5) -0.009(5) 0.031(5) -0.009(4)
C14' 0.039(3) 0.039(3) 0.031(3) -0.010(2) 0.018(2) -0.007(2)
C15' 0.115(5) 0.031(2) 0.061(3) 0.000 0.054(3) 0.000
C16 0.121(4) 0.058(2) 0.050(2) 0.0053(18) 0.049(3) 0.015(2)
C17 0.089(3) 0.096(3) 0.068(3) -0.003(2) 0.047(2) -0.015(3)
C18 0.064(2) 0.062(2) 0.0459(17) 0.0060(16) 0.0301(17) -0.0062(18)
C19 0.067(2) 0.0546(19) 0.0540(18) 0.0010(15) 0.0405(18) -0.0039(16)

loop_
_atom_type_symbol
_atom_type_description
_atom_type_scat_dispersion_real
_atom_type_scat_dispersion_imag
_atom_type_scat_source
C C 0.0033 0.0016 'International Tables Vol C Tables 4.2.6.8 and 6.1.1.4'
H H 0.0000 0.0000 'International Tables Vol C Tables 4.2.6.8 and 6.1.1.4'
N N 0.0061 0.0033 'International Tables Vol C Tables 4.2.6.8 and 6.1.1.4'
V V 0.3005 0.5294 'International Tables Vol C Tables 4.2.6.8 and 6.1.1.4'

loop_
_geom_angle_atom_site_label_1
_geom_angle_atom_site_label_2
_geom_angle_atom_site_label_3
_geom_angle
_geom_angle_site_symmetry_1
_geom_angle_site_symmetry_3
C2 V C2 180.0 7 .
C2 V C1 90.58(11) 7 .
C2 V C1 89.42(11) . .
C2 V C1 89.42(11) 7 7
C2 V C1 90.58(11) . 7
C1 V C1 180.00(14) . 7
C2 V C3 89.38(12) 7 .
C2 V C3 90.62(12) . .
C1 V C3 91.58(11) . .
C1 V C3 88.42(11) 7 .
C2 V C3 90.62(12) 7 7
C2 V C3 89.38(12) . 7
C1 V C3 88.42(11) . 7
C1 V C3 91.58(11) 7 7
C3 V C3 180.0 . 7
C8 N4 C10 112.3(3) . .
C8 N4 C6 105.7(3) . .
C10 N4 C6 112.3(3) . .
C8 N4 C4 111.1(3) . .
C10 N4 C4 105.5(2) . .
C6 N4 C4 110.0(3) . .
C14 N5 C14 70.4(5) . 2_655
C14 N5 C14' 109.7(3) . .
C14 N5 C14' 179.1(3) 2_655 .
C14 N5 C14' 179.1(3) . 2_655
C14 N5 C14' 109.7(3) 2_655 2_655
C14' N5 C14' 70.1(4) . 2_655
C14 N5 C12' 115.3(4) . .
C14 N5 C12' 64.3(3) 2_655 .
C14' N5 C12' 116.2(4) . .
C14' N5 C12' 64.1(3) 2_655 .
C14 N5 C12' 64.3(3) . 2_655
C14 N5 C12' 115.3(4) 2_655 2_655
C14' N5 C12' 64.2(3) . 2_655
C14' N5 C12' 116.2(4) 2_655 2_655
C12' N5 C12' 179.6(5) . 2_655
C14 N5 C12 72.5(3) . 2_655
C14 N5 C12 106.7(3) 2_655 2_655
C14' N5 C12 74.2(3) . 2_655
C14' N5 C12 106.7(3) 2_655 2_655
C12' N5 C12 79.0(3) . 2_655
C12' N5 C12 101.0(3) 2_655 2_655
C14 N5 C12 106.7(3) . .
C14 N5 C12 72.5(3) 2_655 .
C14' N5 C12 106.7(3) . .
C14' N5 C12 74.2(3) 2_655 .
C12' N5 C12 101.0(3) . .
C12' N5 C12 79.0(3) 2_655 .
C12 N5 C12 179.0(5) 2_655 .
N1 C1 V 178.0(3) . .
N2 C2 V 177.5(3) . .
N3 C3 V 178.9(3) . .
C5 C4 N4 113.8(3) . .
C5 C4 H4A 108.8 . .
N4 C4 H4A 108.8 . .
C5 C4 H4B 108.8 . .
N4 C4 H4B 108.8 . .
H4A C4 H4B 107.7 . .
C4 C5 H5A 109.5 . .
C4 C5 H5B 109.5 . .
H5A C5 H5B 109.5 . .
C4 C5 H5C 109.5 . .
H5A C5 H5C 109.5 . .
H5B C5 H5C 109.5 . .
C7 C6 N4 115.1(3) . .
C7 C6 H6A 108.5 . .
N4 C6 H6A 108.5 . .
C7 C6 H6B 108.5 . .
N4 C6 H6B 108.5 . .
H6A C6 H6B 107.5 . .
C6 C7 H7A 109.5 . .
C6 C7 H7B 109.5 . .
H7A C7 H7B 109.5 . .
C6 C7 H7C 109.5 . .
H7A C7 H7C 109.5 . .
H7B C7 H7C 109.5 . .
N4 C8 C9 113.8(3) . .
N4 C8 H8A 108.8 . .
C9 C8 H8A 108.8 . .
N4 C8 H8B 108.8 . .
C9 C8 H8B 108.8 . .
H8A C8 H8B 107.7 . .
C8 C9 H9A 109.5 . .
C8 C9 H9B 109.5 . .
H9A C9 H9B 109.5 . .
C8 C9 H9C 109.5 . .
H9A C9 H9C 109.5 . .
H9B C9 H9C 109.5 . .
N4 C10 C11 115.4(4) . .
N4 C10 H10A 108.4 . .
C11 C10 H10A 108.4 . .
N4 C10 H10B 108.4 . .
C11 C10 H10B 108.4 . .
H10A C10 H10B 107.5 . .
C10 C11 H11A 109.5 . .
C10 C11 H11B 109.5 . .
H11A C11 H11B 109.5 . .
C10 C11 H11C 109.5 . .
H11A C11 H11C 109.5 . .
H11B C11 H11C 109.5 . .
C13 C12 N5 115.3(5) . .
C13 C12 H12A 108.4 . .
N5 C12 H12A 108.4 . .
C13 C12 H12B 108.4 . .
N5 C12 H12B 108.4 . .
H12A C12 H12B 107.5 . .
N5 C14 C15 112.4(4) . .
N5 C14 H14A 109.1 . .
C15 C14 H14A 109.1 . .
N5 C14 H14B 109.1 . .
C15 C14 H14B 109.1 . .
H14A C14 H14B 107.9 . .
N5 C12' C13' 109.9(5) . .
N5 C12' H12C 109.7 . .
C13' C12' H12C 109.7 . .
N5 C12' H12D 109.7 . .
C13' C12' H12D 109.7 . .
H12C C12' H12D 108.2 . .
N5 C14' C15' 112.6(3) . .
N5 C14' H14C 109.1 . .
C15' C14' H14C 109.1 . .
N5 C14' H14D 109.1 . .
C15' C14' H14D 109.1 . .
H14C C14' H14D 107.8 . .
N6 C16 C17 176.0(5) . .
C16 C17 H17A 109.5 . .
C16 C17 H17B 109.5 . .
H17A C17 H17B 109.5 . .
C16 C17 H17C 109.5 . .
H17A C17 H17C 109.5 . .
H17B C17 H17C 109.5 . .
N7 C18 C19 178.9(5) . .
C18 C19 H19A 109.5 . .
C18 C19 H19B 109.5 . .
H19A C19 H19B 109.5 . .
C18 C19 H19C 109.5 . .
H19A C19 H19C 109.5 . .
H19B C19 H19C 109.5 . .

loop_
_geom_bond_atom_site_label_1
_geom_bond_atom_site_label_2
_geom_bond_distance
_geom_bond_site_symmetry_2
V C2 2.087(3) 7
V C2 2.087(3) .
V C1 2.140(3) .
V C1 2.140(3) 7
V C3 2.155(3) .
V C3 2.155(3) 7
N1 C1 1.139(4) .
N2 C2 1.145(4) .
N3 C3 1.145(4) .
N4 C8 1.507(4) .
N4 C10 1.509(5) .
N4 C6 1.514(4) .
N4 C4 1.518(4) .
N5 C14 1.473(6) .
N5 C14 1.473(6) 2_655
N5 C14' 1.482(6) .
N5 C14' 1.482(6) 2_655
N5 C12' 1.490(5) .
N5 C12' 1.490(5) 2_655
N5 C12 1.642(5) 2_655
N5 C12 1.642(5) .
N6 C16 1.176(6) .
N7 C18 1.128(5) .
C4 C5 1.513(5) .
C4 H4A 0.9900 .
C4 H4B 0.9900 .
C5 H5A 0.9800 .
C5 H5B 0.9800 .
C5 H5C 0.9800 .
C6 C7 1.512(6) .
C6 H6A 0.9900 .
C6 H6B 0.9900 .
C7 H7A 0.9800 .
C7 H7B 0.9800 .
C7 H7C 0.9800 .
C8 C9 1.539(6) .
C8 H8A 0.9900 .
C8 H8B 0.9900 .
C9 H9A 0.9800 .
C9 H9B 0.9800 .
C9 H9C 0.9800 .
C10 C11 1.521(6) .
C10 H10A 0.9900 .
C10 H10B 0.9900 .
C11 H11A 0.9800 .
C11 H11B 0.9800 .
C11 H11C 0.9800 .
C12 C13 1.509(13) .
C12 H12A 0.9900 .
C12 H12B 0.9900 .
C13 H13A 0.9800 .
C13 H13B 0.9800 .
C13 H13C 0.9800 .
C14 C15 1.585(7) .
C14 H14A 0.9900 .
C14 H14B 0.9900 .
C15 H15A 0.9800 .
C15 H15B 0.9800 .
C15 H15C 0.9800 .
C12' C13' 1.525(10) .
C12' H12C 0.9900 .
C12' H12D 0.9900 .
C13' H13D 0.9800 .
C13' H13E 0.9800 .
C13' H13F 0.9800 .
C14' C15' 1.591(7) .
C14' H14C 0.9900 .
C14' H14D 0.9900 .
C15' H15D 0.9800 .
C15' H15E 0.9800 .
C15' H15F 0.9800 .
C16 C17 1.503(7) .
C17 H17A 0.9800 .
C17 H17B 0.9800 .
C17 H17C 0.9800 .
C18 C19 1.432(5) .
C19 H19A 0.9800 .
C19 H19B 0.9800 .
C19 H19C 0.9800 .

loop_
_geom_torsion_atom_site_label_1
_geom_torsion_atom_site_label_2
_geom_torsion_atom_site_label_3
_geom_torsion_atom_site_label_4
_geom_torsion
_geom_torsion_site_symmetry_1
C2 V C1 N1 169(8) 7
C2 V C1 N1 -11(8) .
C1 V C1 N1 -80(15) 7
C3 V C1 N1 -101(8) .
C3 V C1 N1 79(8) 7
C2 V C2 N2 -64(6) 7
C1 V C2 N2 -44(6) .
C1 V C2 N2 136(6) 7
C3 V C2 N2 47(6) .
C3 V C2 N2 -133(6) 7
C2 V C3 N3 -143(15) 7
C2 V C3 N3 37(15) .
C1 V C3 N3 126(15) .
C1 V C3 N3 -54(15) 7
C3 V C3 N3 48(14) 7
C8 N4 C4 C5 -55.0(4) .
C10 N4 C4 C5 -177.0(3) .
C6 N4 C4 C5 61.7(4) .
C8 N4 C6 C7 -177.1(4) .
C10 N4 C6 C7 -54.3(5) .
C4 N4 C6 C7 62.9(5) .
C10 N4 C8 C9 57.7(5) .
C6 N4 C8 C9 -179.5(4) .
C4 N4 C8 C9 -60.2(5) .
C8 N4 C10 C11 61.2(4) .
C6 N4 C10 C11 -57.8(4) .
C4 N4 C10 C11 -177.6(3) .
C14 N5 C12 C13 -57.2(7) .
C14 N5 C12 C13 -119.8(7) 2_655
C14' N5 C12 C13 60.0(7) .
C14' N5 C12 C13 123.0(7) 2_655
C12' N5 C12 C13 -178.1(7) .
C12' N5 C12 C13 1.4(7) 2_655
C12 N5 C12 C13 -88.5(7) 2_655
C14 N5 C14 C15 0.0 2_655
C14' N5 C14 C15 -179.1(3) .
C14' N5 C14 C15 100(26) 2_655
C12' N5 C14 C15 47.3(5) .
C12' N5 C14 C15 -132.5(5) 2_655
C12 N5 C14 C15 115.6(4) 2_655
C12 N5 C14 C15 -63.9(4) .
C14 N5 C12' C13' 64.9(6) .
C14 N5 C12' C13' 115.2(6) 2_655
C14' N5 C12' C13' -65.6(7) .
C14' N5 C12' C13' -114.3(6) 2_655
C12' N5 C12' C13' 89.8(8) 2_655
C12 N5 C12' C13' 0.4(6) 2_655
C12 N5 C12' C13' 179.5(6) .
C14 N5 C14' C15' -179.1(3) .
C14 N5 C14' C15' 81(26) 2_655
C14' N5 C14' C15' -0.006(1) 2_655
C12' N5 C14' C15' -46.0(5) .
C12' N5 C14' C15' 134.2(5) 2_655
C12 N5 C14' C15' -114.8(4) 2_655
C12 N5 C14' C15' 65.7(4) .
